data_7205053
loop_
_publ_author_name
'Yang, En-Cui'
'Feng, Yan'
'Liu, Zhong-Yi'
'Liu, Tian-Yu'
'Zhao, Xiao-Jun'

_publ_section_title
;
 Diverse mixed-ligand metal complexes with in situ generated
 5-(pyrazinyl)tetrazolate chelating-bridging ligand: in situ synthesis,
 crystal structures, magnetic and luminescent properties
;
_journal_issue 1
_journal_name_full CrystEngComm
_journal_page_first 230
_journal_paper_doi 10.1039/c000586j
_journal_volume 13
_journal_year 2011
_chemical_formula_sum 'C5 H7 Br Cd N6 O2'
_chemical_formula_weight 375.48
_chemical_name_systematic
;
?
;
_space_group_IT_number 14
_symmetry_cell_setting monoclinic
_symmetry_space_group_name_Hall '-P 2yn'
_symmetry_space_group_name_H-M 'P 1 21/n 1'
_atom_sites_solution_hydrogens geom
_atom_sites_solution_primary direct
_atom_sites_solution_secondary difmap
_audit_creation_method SHELXL-97
_cell_angle_alpha 90.00
_cell_angle_beta 95.093(2)
_cell_angle_gamma 90.00
_cell_formula_units_Z 4
_cell_length_a 7.4195(11)
_cell_length_b 13.9422(19)
_cell_length_c 9.9089(14)
_cell_measurement_reflns_used 4420
_cell_measurement_temperature 296(2)
_cell_measurement_theta_max 27.92
_cell_measurement_theta_min 2.53
_cell_volume 1021.0(3)
_computing_cell_refinement 'Bruker SMART'
_computing_data_collection 'Bruker SMART'
_computing_data_reduction 'Bruker SAINT'
_computing_molecular_graphics 'Bruker SHELXTL'
_computing_publication_material 'Bruker SHELXTL'
_computing_structure_refinement 'SHELXL-97 (Sheldrick, 1997)'
_computing_structure_solution 'SHELXS-97 (Sheldrick, 1990)'
_diffrn_ambient_temperature 296(2)
_diffrn_measured_fraction_theta_full 0.977
_diffrn_measured_fraction_theta_max 0.977
_diffrn_measurement_device_type 'CCD area detector'
_diffrn_measurement_method 'phi and omega scans'
_diffrn_radiation_monochromator graphite
_diffrn_radiation_source 'fine-focus sealed tube'
_diffrn_radiation_type MoK\a
_diffrn_radiation_wavelength 0.71073
_diffrn_reflns_av_R_equivalents 0.0163
_diffrn_reflns_av_sigmaI/netI 0.0178
_diffrn_reflns_limit_h_max 8
_diffrn_reflns_limit_h_min -8
_diffrn_reflns_limit_k_max 16
_diffrn_reflns_limit_k_min -13
_diffrn_reflns_limit_l_max 9
_diffrn_reflns_limit_l_min -11
_diffrn_reflns_number 4950
_diffrn_reflns_theta_full 25.01
_diffrn_reflns_theta_max 25.01
_diffrn_reflns_theta_min 2.92
_exptl_absorpt_coefficient_mu 6.043
_exptl_absorpt_correction_T_max 0.4093
_exptl_absorpt_correction_T_min 0.3499
_exptl_absorpt_correction_type multi-scan
_exptl_absorpt_process_details SADABS
_exptl_crystal_colour COLOURLESS
_exptl_crystal_density_diffrn 2.443
_exptl_crystal_density_meas ?
_exptl_crystal_density_method 'not measured'
_exptl_crystal_description BLOCK
_exptl_crystal_F_000 712
_exptl_crystal_size_max 0.22
_exptl_crystal_size_mid 0.20
_exptl_crystal_size_min 0.18
_refine_diff_density_max 1.112
_refine_diff_density_min -1.292
_refine_diff_density_rms 0.152
_refine_ls_extinction_method none
_refine_ls_goodness_of_fit_ref 1.055
_refine_ls_hydrogen_treatment constr
_refine_ls_matrix_type full
_refine_ls_number_parameters 136
_refine_ls_number_reflns 1760
_refine_ls_number_restraints 0
_refine_ls_restrained_S_all 1.055
_refine_ls_R_factor_all 0.0430
_refine_ls_R_factor_gt 0.0411
_refine_ls_shift/su_max 0.001
_refine_ls_shift/su_mean 0.000
_refine_ls_structure_factor_coef Fsqd
_refine_ls_weighting_details 'calc w=1/[\s^2^(Fo^2^)+(0.0334P)^2^+13.9276P] where P=(Fo^2^+2Fc^2^)/3'
_refine_ls_weighting_scheme calc
_refine_ls_wR_factor_gt 0.1052
_refine_ls_wR_factor_ref 0.1063
_reflns_number_gt 1670
_reflns_number_total 1760
_reflns_threshold_expression >2sigma(I)
_cod_data_source_file C000586J.TXT
_cod_data_source_block 90814b
_cod_depositor_comments
;
The following automatic conversions were performed:
'_symmetry_cell_setting' value 'Monoclinic' changed to 'monoclinic'
according to '/home/saulius/struct/CIF-dictionaries/cif_core.dic'
dictionary named 'cif_core.dic' version 2.4.1 from
2010-06-29.

'_exptl_absorpt_correction_type' value 'MULTI-SCAN' changed
to 'multi-scan' according to
'/home/saulius/struct/CIF-dictionaries/cif_core.dic' dictionary named
'cif_core.dic' version 2.4.1 from 2010-06-29.

Automatic conversion script
Id: cif_fix_enum 1555 2011-01-17 13:19:09Z saulius 

The following automatic conversions were performed:

'_exptl_crystal_density_meas' value 'NONE' was changed to '?' - the
value is perceived as not measured.

Automatic conversion script
Id: cif_fix_values 3008 2015-01-20 13:52:24Z robertas 
;
_cod_original_sg_symbol_H-M P2(1)/n
_cod_database_code 7205053

loop_
_symmetry_equiv_pos_as_xyz
'x, y, z'
'-x+1/2, y+1/2, -z+1/2'
'-x, -y, -z'
'x-1/2, -y-1/2, z-1/2'

loop_
_atom_site_label
_atom_site_type_symbol
_atom_site_fract_x
_atom_site_fract_y
_atom_site_fract_z
_atom_site_U_iso_or_equiv
_atom_site_adp_type
_atom_site_occupancy
_atom_site_symmetry_multiplicity
_atom_site_calc_flag
_atom_site_refinement_flags
_atom_site_disorder_assembly
_atom_site_disorder_group
Br1 Br 0.38624(13) 0.50092(7) -0.18930(10) 0.0520(3) Uani 1 1 d . . .
Cd1 Cd 0.28527(7) 0.54631(3) 0.06864(6) 0.02732(19) Uani 1 1 d . . .
O1 O 0.1907(7) 0.5863(4) 0.2841(5) 0.0348(12) Uani 1 1 d . . .
H1A H 0.1724 0.5471 0.3471 0.052 Uiso 1 1 d R . .
H1B H 0.2739 0.6237 0.3168 0.052 Uiso 1 1 d R . .
N1 N 0.0198(7) 0.6215(4) -0.0273(6) 0.0236(12) Uani 1 1 d . . .
N2 N -0.1463(7) 0.6005(4) -0.0806(6) 0.0265(12) Uani 1 1 d . . .
N3 N -0.2327(8) 0.6806(4) -0.1190(6) 0.0292(13) Uani 1 1 d . . .
N4 N -0.1232(8) 0.7544(4) -0.0919(6) 0.0276(13) Uani 1 1 d . . .
N5 N 0.3364(8) 0.7158(4) 0.0587(6) 0.0247(12) Uani 1 1 d . . .
N6 N 0.3502(10) 0.9145(5) 0.0691(7) 0.0392(16) Uani 1 1 d . . .
C1 C 0.0303(9) 0.7168(5) -0.0358(7) 0.0232(14) Uani 1 1 d . . .
C2 C 0.1938(10) 0.7692(5) 0.0159(7) 0.0252(14) Uani 1 1 d . . .
C3 C 0.4891(10) 0.7615(6) 0.1024(8) 0.0321(16) Uani 1 1 d . . .
H3 H 0.5919 0.7262 0.1308 0.039 Uiso 1 1 calc R . .
C4 C 0.4960(11) 0.8602(6) 0.1059(8) 0.0378(18) Uani 1 1 d . . .
H4 H 0.6047 0.8902 0.1347 0.045 Uiso 1 1 calc R . .
C5 C 0.2014(11) 0.8684(5) 0.0233(8) 0.0362(17) Uani 1 1 d . . .
H5 H 0.0985 0.9036 -0.0048 0.043 Uiso 1 1 calc R . .
O2 O 0.3924(10) 0.7623(6) 0.7504(8) 0.0638(19) Uani 1 1 d . . .
H2A H 0.4803 0.7316 0.7907 0.096 Uiso 1 1 d R . .
H2B H 0.4180 0.8120 0.7061 0.096 Uiso 1 1 d R . .

loop_
_atom_site_aniso_label
_atom_site_aniso_U_11
_atom_site_aniso_U_22
_atom_site_aniso_U_33
_atom_site_aniso_U_23
_atom_site_aniso_U_13
_atom_site_aniso_U_12
Br1 0.0414(5) 0.0580(6) 0.0554(6) -0.0055(4) -0.0026(4) 0.0115(4)
Cd1 0.0224(3) 0.0174(3) 0.0415(3) -0.0010(2) -0.0007(2) 0.00199(19)
O1 0.045(3) 0.026(3) 0.033(3) 0.000(2) -0.001(2) -0.006(2)
N1 0.024(3) 0.017(3) 0.028(3) -0.001(2) -0.001(2) 0.001(2)
N2 0.021(3) 0.023(3) 0.035(3) 0.002(3) -0.002(2) -0.001(2)
N3 0.026(3) 0.020(3) 0.041(3) 0.002(3) -0.002(3) 0.001(2)
N4 0.029(3) 0.020(3) 0.033(3) 0.003(2) -0.003(3) 0.004(2)
N5 0.023(3) 0.021(3) 0.029(3) 0.001(2) 0.000(2) -0.001(2)
N6 0.045(4) 0.025(3) 0.047(4) -0.005(3) 0.003(3) -0.009(3)
C1 0.028(4) 0.019(3) 0.023(3) 0.000(3) 0.003(3) 0.002(3)
C2 0.030(4) 0.019(3) 0.027(3) -0.002(3) 0.005(3) -0.002(3)
C3 0.031(4) 0.032(4) 0.033(4) -0.006(3) 0.002(3) -0.005(3)
C4 0.034(4) 0.038(4) 0.041(4) -0.008(4) 0.003(3) -0.015(3)
C5 0.039(4) 0.023(4) 0.045(5) 0.001(3) 0.000(4) -0.001(3)
O2 0.055(4) 0.076(5) 0.059(4) 0.012(4) -0.001(3) -0.003(4)

loop_
_atom_type_symbol
_atom_type_description
_atom_type_scat_dispersion_real
_atom_type_scat_dispersion_imag
_atom_type_scat_source
C C 0.0033 0.0016 'International Tables Vol C Tables 4.2.6.8 and 6.1.1.4'
H H 0.0000 0.0000 'International Tables Vol C Tables 4.2.6.8 and 6.1.1.4'
N N 0.0061 0.0033 'International Tables Vol C Tables 4.2.6.8 and 6.1.1.4'
O O 0.0106 0.0060 'International Tables Vol C Tables 4.2.6.8 and 6.1.1.4'
Cd Cd -0.8075 1.2024 'International Tables Vol C Tables 4.2.6.8 and 6.1.1.4'
Br Br -0.2901 2.4595 'International Tables Vol C Tables 4.2.6.8 and 6.1.1.4'

loop_
_geom_angle_atom_site_label_1
_geom_angle_atom_site_label_2
_geom_angle_atom_site_label_3
_geom_angle
_geom_angle_site_symmetry_1
_geom_angle_site_symmetry_3
_geom_angle_publ_flag
Cd1 Br1 Cd1 87.42(3) 3_665 . ?
N2 Cd1 N1 93.11(19) 3_565 . ?
N2 Cd1 O1 89.6(2) 3_565 . ?
N1 Cd1 O1 87.44(19) . . ?
N2 Cd1 N5 162.4(2) 3_565 . ?
N1 Cd1 N5 70.99(19) . . ?
O1 Cd1 N5 82.29(19) . . ?
N2 Cd1 Br1 98.72(14) 3_565 3_665 ?
N1 Cd1 Br1 167.68(14) . 3_665 ?
O1 Cd1 Br1 89.21(13) . 3_665 ?
N5 Cd1 Br1 96.82(14) . 3_665 ?
N2 Cd1 Br1 90.19(15) 3_565 . ?
N1 Cd1 Br1 90.80(14) . . ?
O1 Cd1 Br1 178.21(13) . . ?
N5 Cd1 Br1 97.42(14) . . ?
Br1 Cd1 Br1 92.58(3) 3_665 . ?
Cd1 O1 H1A 126.1 . . ?
Cd1 O1 H1B 103.0 . . ?
H1A O1 H1B 105.8 . . ?
N2 N1 C1 104.6(5) . . ?
N2 N1 Cd1 140.7(4) . . ?
C1 N1 Cd1 114.6(4) . . ?
N3 N2 N1 109.6(5) . . ?
N3 N2 Cd1 123.8(4) . 3_565 ?
N1 N2 Cd1 125.5(4) . 3_565 ?
N4 N3 N2 108.9(5) . . ?
N3 N4 C1 105.5(6) . . ?
C2 N5 C3 117.5(6) . . ?
C2 N5 Cd1 116.1(4) . . ?
C3 N5 Cd1 126.1(5) . . ?
C5 N6 C4 116.5(7) . . ?
N4 C1 N1 111.4(6) . . ?
N4 C1 C2 127.0(6) . . ?
N1 C1 C2 121.6(6) . . ?
N5 C2 C5 120.9(7) . . ?
N5 C2 C1 116.2(6) . . ?
C5 C2 C1 122.9(7) . . ?
N5 C3 C4 120.8(7) . . ?
N5 C3 H3 119.6 . . ?
C4 C3 H3 119.6 . . ?
N6 C4 C3 121.9(7) . . ?
N6 C4 H4 119.1 . . ?
C3 C4 H4 119.1 . . ?
N6 C5 C2 122.2(8) . . ?
N6 C5 H5 118.9 . . ?
C2 C5 H5 118.9 . . ?
H2A O2 H2B 117.1 . . ?

loop_
_geom_bond_atom_site_label_1
_geom_bond_atom_site_label_2
_geom_bond_distance
_geom_bond_site_symmetry_2
_geom_bond_publ_flag
Br1 Cd1 2.6992(11) 3_665 ?
Br1 Cd1 2.7990(12) . ?
Cd1 N2 2.300(6) 3_565 ?
Cd1 N1 2.356(5) . ?
Cd1 O1 2.372(5) . ?
Cd1 N5 2.396(6) . ?
Cd1 Br1 2.6992(11) 3_665 ?
O1 H1A 0.8500 . ?
O1 H1B 0.8503 . ?
N1 N2 1.329(8) . ?
N1 C1 1.334(8) . ?
N2 N3 1.327(8) . ?
N2 Cd1 2.300(6) 3_565 ?
N3 N4 1.323(8) . ?
N4 C1 1.330(9) . ?
N5 C2 1.332(9) . ?
N5 C3 1.338(9) . ?
N6 C5 1.322(11) . ?
N6 C4 1.344(11) . ?
C1 C2 1.468(10) . ?
C2 C5 1.385(10) . ?
C3 C4 1.377(11) . ?
C3 H3 0.9300 . ?
C4 H4 0.9300 . ?
C5 H5 0.9300 . ?
O2 H2A 0.8501 . ?
O2 H2B 0.8500 . ?

loop_
_geom_torsion_atom_site_label_1
_geom_torsion_atom_site_label_2
_geom_torsion_atom_site_label_3
_geom_torsion_atom_site_label_4
_geom_torsion
_geom_torsion_site_symmetry_1
_geom_torsion_site_symmetry_2
_geom_torsion_site_symmetry_3
_geom_torsion_site_symmetry_4
_geom_torsion_publ_flag
Cd1 Br1 Cd1 N2 -98.74(14) 3_665 . . 3_565 ?
Cd1 Br1 Cd1 N1 168.15(14) 3_665 . . . ?
Cd1 Br1 Cd1 O1 178(100) 3_665 . . . ?
Cd1 Br1 Cd1 N5 97.22(14) 3_665 . . . ?
Cd1 Br1 Cd1 Br1 0.0 3_665 . . 3_665 ?
N2 Cd1 N1 N2 -10.2(8) 3_565 . . . ?
O1 Cd1 N1 N2 -99.6(7) . . . . ?
N5 Cd1 N1 N2 177.6(7) . . . . ?
Br1 Cd1 N1 N2 -174.0(4) 3_665 . . . ?
Br1 Cd1 N1 N2 80.1(7) . . . . ?
N2 Cd1 N1 C1 170.9(5) 3_565 . . . ?
O1 Cd1 N1 C1 81.5(5) . . . . ?
N5 Cd1 N1 C1 -1.3(5) . . . . ?
Br1 Cd1 N1 C1 7.1(10) 3_665 . . . ?
Br1 Cd1 N1 C1 -98.8(5) . . . . ?
C1 N1 N2 N3 -0.3(7) . . . . ?
Cd1 N1 N2 N3 -179.3(5) . . . . ?
C1 N1 N2 Cd1 -168.5(5) . . . 3_565 ?
Cd1 N1 N2 Cd1 12.5(10) . . . 3_565 ?
N1 N2 N3 N4 0.4(8) . . . . ?
Cd1 N2 N3 N4 168.8(4) 3_565 . . . ?
N2 N3 N4 C1 -0.3(8) . . . . ?
N2 Cd1 N5 C2 -21.8(10) 3_565 . . . ?
N1 Cd1 N5 C2 4.8(5) . . . . ?
O1 Cd1 N5 C2 -85.1(5) . . . . ?
Br1 Cd1 N5 C2 -173.4(5) 3_665 . . . ?
Br1 Cd1 N5 C2 93.1(5) . . . . ?
N2 Cd1 N5 C3 152.3(7) 3_565 . . . ?
N1 Cd1 N5 C3 178.9(6) . . . . ?
O1 Cd1 N5 C3 88.9(6) . . . . ?
Br1 Cd1 N5 C3 0.7(6) 3_665 . . . ?
Br1 Cd1 N5 C3 -92.8(6) . . . . ?
N3 N4 C1 N1 0.1(8) . . . . ?
N3 N4 C1 C2 -178.2(7) . . . . ?
N2 N1 C1 N4 0.2(8) . . . . ?
Cd1 N1 C1 N4 179.4(4) . . . . ?
N2 N1 C1 C2 178.6(6) . . . . ?
Cd1 N1 C1 C2 -2.2(8) . . . . ?
C3 N5 C2 C5 -3.3(10) . . . . ?
Cd1 N5 C2 C5 171.3(6) . . . . ?
C3 N5 C2 C1 177.9(6) . . . . ?
Cd1 N5 C2 C1 -7.5(8) . . . . ?
N4 C1 C2 N5 -175.2(7) . . . . ?
N1 C1 C2 N5 6.7(10) . . . . ?
N4 C1 C2 C5 6.1(11) . . . . ?
N1 C1 C2 C5 -172.1(7) . . . . ?
C2 N5 C3 C4 1.6(11) . . . . ?
Cd1 N5 C3 C4 -172.4(6) . . . . ?
C5 N6 C4 C3 -2.9(12) . . . . ?
N5 C3 C4 N6 1.6(12) . . . . ?
C4 N6 C5 C2 1.2(12) . . . . ?
N5 C2 C5 N6 1.9(12) . . . . ?
C1 C2 C5 N6 -179.4(7) . . . . ?
